data_2104143
loop_
_publ_author_name
'H\"ubschle, Christian B.'
'Dittrich, Birger'
'Grabowsky, Simon'
'Messerschmidt, Marc'
'Luger, Peter'

_publ_contact_author
;
     Prof. Dr. Peter Luger
     Institut f\"ur Chemie
     Kristallographie
     Freie Universit\"at Berlin
     Fabeckstr. 36a
     14195 Berlin
     Germany
;
_publ_section_title
;
 Comparative experimental electron density and electron localization
 function study of thymidine based on 20K X-ray diffraction data
;
_journal_coeditor_code SN5064
_journal_issue 3
_journal_name_full 'Acta Crystallographica Section B'
_journal_page_first 363
_journal_page_last 374
_journal_paper_doi 10.1107/S0108768108005776
_journal_volume 64
_journal_year 2008
_chemical_formula_moiety 'C10 H14 N2 O5'
_chemical_formula_sum 'C10 H14 N2 O5'
_chemical_formula_weight 242.23
_chemical_name_common Thymidine
_space_group_IT_number 19
_symmetry_cell_setting orthorhombic
_symmetry_space_group_name_Hall 'P 2ac 2ab'
_symmetry_space_group_name_H-M 'P 21 21 21'
_cell_angle_alpha 90.0
_cell_angle_beta 90.0
_cell_angle_gamma 90.0
_cell_formula_units_Z 4
_cell_length_a 4.8462(19)
_cell_length_b 13.901(6)
_cell_length_c 16.316(7)
_cell_measurement_reflns_used 61343
_cell_measurement_temperature 20
_cell_measurement_theta_max 51.71
_cell_measurement_theta_min 1.92
_cell_volume 1099.2(8)
_computing_cell_refinement 'SAINT (Bruker, 1997-2003)'
_computing_data_collection 'SMART (Bruker, 1997-2003)'
_computing_data_reduction 'SAINT (Bruker, 1997-2003)'
_computing_molecular_graphics 'Volkov et al, (2006)'
_computing_publication_material 'Volkov et al, (2006)'
_computing_structure_refinement 'Volkov et al, (2006)'
_computing_structure_solution 'SHELXS-97 (Sheldrick, (1997))'
_diffrn_measured_fraction_theta_full 0.955
_diffrn_measured_fraction_theta_max 0.912
_diffrn_measurement_device
;
Bruker SMART Apex CCD Detector
on Huber four circle diffractometer
;
_diffrn_measurement_method \f
_diffrn_radiation_type MoK\a
_diffrn_radiation_wavelength 0.7107
_diffrn_reflns_av_R_equivalents 0.039
_diffrn_reflns_limit_h_max 9
_diffrn_reflns_limit_h_min -5
_diffrn_reflns_limit_k_max 30
_diffrn_reflns_limit_k_min -30
_diffrn_reflns_limit_l_max 36
_diffrn_reflns_limit_l_min -35
_diffrn_reflns_number 61343
_diffrn_reflns_theta_full 45.29
_diffrn_reflns_theta_max 51.71
_exptl_absorpt_coefficient_mu 0.118
_exptl_absorpt_correction_type none
_exptl_crystal_colour colorless
_exptl_crystal_density_diffrn 1.464
_exptl_crystal_description block
_exptl_crystal_F_000 512
_exptl_crystal_size_max 0.5
_exptl_crystal_size_mid 0.3
_exptl_crystal_size_min 0.2
_refine_diff_density_max 0.162
_refine_diff_density_min -0.172
_refine_ls_extinction_method none
_refine_ls_goodness_of_fit_ref 0.936
_refine_ls_matrix_type full
_refine_ls_number_parameters 396
_refine_ls_number_reflns 5638
_refine_ls_number_restraints 0
_refine_ls_R_factor_all 0.019
_refine_ls_R_factor_gt 0.016
_refine_ls_shift/su_max 0
_refine_ls_structure_factor_coef F
_refine_ls_weighting_details
;
calc w1 = 1/[s^2^(Fo)]
;
_refine_ls_weighting_scheme calc
_refine_ls_wR_factor_ref 0.019
_reflns_number_gt 5638
_reflns_number_total 6295
_reflns_threshold_expression 'I > 3 \s(I)'
_cod_data_source_file sn5064.cif
_cod_data_source_block I
_cod_database_code 2104143

loop_
_symmetry_equiv_pos_site_id
_symmetry_equiv_pos_as_xyz
1 +X,+Y,+Z
2 1/2-X,-Y,1/2+Z
3 -X,1/2+Y,1/2-Z
4 1/2+X,1/2-Y,-Z

loop_
_atom_site_aniso_label
_atom_site_aniso_U_11
_atom_site_aniso_U_22
_atom_site_aniso_U_33
_atom_site_aniso_U_12
_atom_site_aniso_U_13
_atom_site_aniso_U_23
O(1) 0.01075(12) 0.00982(9) 0.00608(11) 0.00505(10) 0.00070(9) -0.00076(8)
O(2) 0.01005(11) 0.00733(8) 0.00591(10) 0.00133(10) -0.00194(9) 0.00126(7)
O(3) 0.00760(11) 0.00546(8) 0.00442(8) -0.00123(8) -0.00004(7) 0.00008(5)
O(4) 0.00741(11) 0.00606(8) 0.00694(8) 0.00171(7) -0.00120(7) -0.00076(6)
O(5) 0.00778(12) 0.00555(8) 0.01275(11) 0.00093(7) 0.00120(8) -0.00080(7)
N(1) 0.00687(10) 0.00652(8) 0.00399(8) 0.00183(7) -0.00010(7) 0.00035(7)
N(2) 0.00823(13) 0.00756(9) 0.00415(9) 0.00218(9) 0.00022(9) 0.00023(8)
C(1) 0.00724(12) 0.00630(8) 0.00425(9) 0.00164(9) 0.00012(8) 0.00000(7)
C(2) 0.00682(12) 0.00562(8) 0.00483(9) 0.00064(8) -0.00042(9) 0.00046(7)
C(3) 0.00675(11) 0.00620(9) 0.00504(9) 0.00168(9) -0.00009(9) 0.00021(7)
C(4) 0.00696(12) 0.00679(9) 0.00481(10) 0.00199(9) 0.00000(9) 0.00020(7)
C(5) 0.00823(12) 0.00752(9) 0.00867(11) 0.00228(9) 0.00046(9) -0.00009(8)
C(6) 0.00633(12) 0.00571(9) 0.00443(9) 0.00042(8) -0.00024(9) 0.00018(7)
C(7) 0.00771(12) 0.00571(8) 0.00604(9) -0.00068(8) -0.00154(8) 0.00015(7)
C(8) 0.00658(11) 0.00505(8) 0.00518(9) 0.00009(7) -0.00027(8) 0.00048(7)
C(9) 0.00584(11) 0.00520(8) 0.00474(8) 0.00024(7) 0.00003(8) -0.00014(7)
C(10) 0.00617(12) 0.00610(9) 0.00754(10) 0.00042(8) 0.00099(9) -0.00001(7)

loop_
_atom_site_type_symbol
_atom_site_label
_atom_site_fract_x
_atom_site_fract_y
_atom_site_fract_z
_atom_site_U_iso_or_equiv
_atom_site_occupancy
O O(1) -0.27392(8) 0.48974(2) 0.82551(2) 0.009 1
O O(2) 0.38731(8) 0.27278(2) 0.90436(2) 0.008 1
O O(3) -0.23933(6) 0.39971(2) 0.592764(15) 0.006 1
O O(4) -0.40009(7) 0.59172(2) 0.528361(17) 0.007 1
O O(5) 0.08021(8) 0.29452(2) 0.48150(2) 0.009 1
N N(1) -0.03020(7) 0.41050(2) 0.723762(19) 0.006 1
N N(2) 0.05672(9) 0.37898(3) 0.86211(2) 0.007 1
C C(1) -0.09517(8) 0.43070(2) 0.805028(19) 0.006 1
C C(2) 0.26413(8) 0.31199(2) 0.84618(2) 0.006 1
C C(3) 0.31971(8) 0.29240(2) 0.75978(2) 0.006 1
C C(4) 0.17086(8) 0.34299(2) 0.70320(2) 0.006 1
C C(5) 0.53292(9) 0.21722(3) 0.73673(2) 0.008 1
C C(6) -0.18386(8) 0.46365(2) 0.65926(2) 0.005 1
C C(7) -0.02388(8) 0.55037(2) 0.62331(2) 0.006 1
C C(8) -0.12530(8) 0.55170(2) 0.53411(2) 0.006 1
C C(9) -0.14973(7) 0.44302(2) 0.51572(2) 0.005 1
C C(10) 0.12031(8) 0.39716(2) 0.48636(2) 0.007 1
H H(1) 0.004915 0.388833 0.921571 0.026(4) 1
H H(2) 0.190298 0.331268 0.637766 0.018(4) 1
H H(3) 0.720792 0.224306 0.773073 0.031(4) 1
H H(4) 0.462523 0.143649 0.747114 0.032(4) 1
H H(5) 0.593879 0.223907 0.672583 0.033(4) 1
H H(6) -0.378024 0.484223 0.68889 0.003(3) 1
H H(7) -0.058568 0.616685 0.657871 0.027(3) 1
H H(8) 0.197551 0.535326 0.624391 0.029(3) 1
H H(9) 0.018372 0.589037 0.4929 0.023(3) 1
H H(10) -0.310487 0.426945 0.470309 0.023(3) 1
H H(11) 0.166064 0.427624 0.425908 0.017(3) 1
H H(12) 0.290519 0.416683 0.527354 0.026(3) 1
H H(13) -0.402784 0.654913 0.552208 0.007(3) 1
H H(14) 0.250273 0.259976 0.488676 0.016(4) 1

loop_
_geom_angle_atom_site_label_1
_geom_angle_atom_site_label_2
_geom_angle_atom_site_label_3
_geom_angle_site_symmetry_1
_geom_angle_site_symmetry_2
_geom_angle_site_symmetry_3
_geom_angle
_geom_angle_publ_flag
C(1) N(1) C(4) 1_555 1_555 1_555 121.55(3) yes
C(1) N(2) C(2) 1_555 1_555 1_555 127.11(4) yes
C(1) N(2) H(1) 1_555 1_555 1_555 116.24(4) yes
C(2) N(2) H(1) 1_555 1_555 1_555 116.58(4) yes
O(1) C(1) N(1) 1_555 1_555 1_555 123.30(4) yes
O(1) C(1) N(2) 1_555 1_555 1_555 122.18(4) yes
N(1) C(1) N(2) 1_555 1_555 1_555 114.51(3) yes
O(2) C(2) N(2) 1_555 1_555 1_555 119.70(4) yes
O(2) C(2) C(3) 1_555 1_555 1_555 124.38(4) yes
N(2) C(2) C(3) 1_555 1_555 1_555 115.91(3) yes
C(2) C(3) C(4) 1_555 1_555 1_555 117.31(3) yes
C(2) C(3) C(5) 1_555 1_555 1_555 119.57(3) yes
C(4) C(3) C(5) 1_555 1_555 1_555 123.12(3) yes
N(1) C(4) C(3) 1_555 1_555 1_555 123.57(3) yes
N(1) C(4) H(2) 1_555 1_555 1_555 113.47(3) yes
C(3) C(4) H(2) 1_555 1_555 1_555 122.87(4) yes
C(3) C(5) H(3) 1_555 1_555 1_555 111.80(3) yes
C(3) C(5) H(4) 1_555 1_555 1_555 113.24(4) yes
C(3) C(5) H(5) 1_555 1_555 1_555 111.34(3) yes
H(3) C(5) H(4) 1_555 1_555 1_555 105.10(3) yes
H(3) C(5) H(5) 1_555 1_555 1_555 106.69(4) yes
H(4) C(5) H(5) 1_555 1_555 1_555 108.26(3) yes
O(3) C(6) H(6) 1_555 1_555 1_555 109.65(3) yes
C(8) C(7) H(7) 1_555 1_555 1_555 115.42(3) yes
C(8) C(7) H(8) 1_555 1_555 1_555 109.36(3) yes
H(7) C(7) H(8) 1_555 1_555 1_555 107.66(3) yes
C(7) C(8) H(9) 1_555 1_555 1_555 112.52(3) yes
C(10) C(9) H(10) 1_555 1_555 1_555 108.08(3) yes
C(9) C(10) H(11) 1_555 1_555 1_555 107.06(3) yes
C(9) C(10) H(12) 1_555 1_555 1_555 110.43(3) yes
H(11) C(10) H(12) 1_555 1_555 1_555 107.51(3) yes

loop_
_geom_bond_atom_site_label_1
_geom_bond_atom_site_label_2
_geom_bond_site_symmetry_1
_geom_bond_site_symmetry_2
_geom_bond_distance
_geom_bond_publ_flag
O(1) C(1) 1_555 1_555 1.2389(6) yes
O(2) C(2) 1_555 1_555 1.2467(5) yes
O(3) C(6) 1_555 1_555 1.4280(5) yes
O(4) H(13) 1_555 1_555 0.9607(3) yes
O(5) H(14) 1_555 1_555 0.9607(4) yes
N(1) C(1) 1_555 1_555 1.3916(5) yes
N(1) C(4) 1_555 1_555 1.3941(5) yes
N(2) C(1) 1_555 1_555 1.3877(5) yes
N(2) C(2) 1_555 1_555 1.3946(5) yes
N(2) H(1) 1_555 1_555 1.0117(4) yes
C(2) C(3) 1_555 1_555 1.4610(5) yes
C(3) C(4) 1_555 1_555 1.3660(5) yes
C(3) C(5) 1_555 1_555 1.5167(6) yes
C(4) H(2) 1_555 1_555 1.0841(4) yes
C(5) H(3) 1_555 1_555 1.0914(4) yes
C(5) H(4) 1_555 1_555 1.0914(4) yes
C(5) H(5) 1_555 1_555 1.0914(4) yes
C(6) H(6) 1_555 1_555 1.0958(4) yes
C(7) C(8) 1_555 1_555 1.5362(5) yes
C(7) H(7) 1_555 1_555 1.0937(4) yes
C(7) H(8) 1_555 1_555 1.0937(4) yes
C(8) H(9) 1_555 1_555 1.0982(4) yes
C(9) C(10) 1_555 1_555 1.5320(5) yes
C(9) H(10) 1_555 1_555 1.0982(4) yes
C(10) H(11) 1_555 1_555 1.0962(4) yes
C(10) H(12) 1_555 1_555 1.0963(4) yes
